data_4349902
loop_
_publ_author_name
'Bazhin, Denis N.'
'Kudyakova, Yulia S.'
'Bogomyakov, Artem S.'
'Slepukhin, Pavel A.'
'Kim, Grigory A.'
'Burgart, Yanina V.'
'Saloutin, Victor I.'

_publ_section_title
;
 Dinuclear lanthanide--lithium complexes based on fluorinated
 \b-diketonate with acetal group: magnetism and effect of crystal packing
 on mechanoluminescence
;
_journal_issue 1
_journal_name_full 'Inorganic Chemistry Frontiers'
_journal_page_first 40
_journal_paper_doi 10.1039/C8QI00772A
_journal_volume 6
_journal_year 2019
_chemical_formula_moiety 'C33 H44 F12 Li O17 Tb'
_chemical_formula_sum 'C33 H44 F12 Li O17 Tb'
_chemical_formula_weight 1106.54
_space_group_IT_number 7
_space_group_name_Hall 'P -2yac'
_space_group_name_H-M_alt 'P 1 n 1'
_symmetry_cell_setting monoclinic
_symmetry_space_group_name_H-M 'P 1 n 1'
_atom_sites_solution_hydrogens geom
_atom_sites_solution_primary direct
_atom_sites_solution_secondary difmap
_audit_creation_method SHELXL-97
_audit_update_record
;
2018-07-12 deposited with the CCDC.
2018-09-18 downloaded from the CCDC.
;
_cell_angle_alpha 90.00
_cell_angle_beta 94.541(4)
_cell_angle_gamma 90.00
_cell_formula_units_Z 2
_cell_length_a 12.1678(6)
_cell_length_b 12.1989(3)
_cell_length_c 15.8643(5)
_cell_measurement_reflns_used 6641
_cell_measurement_temperature 295(2)
_cell_measurement_theta_max 30.68
_cell_measurement_theta_min 2.11
_cell_volume 2347.41(15)
_computing_cell_refinement
;
CrysAlisPro, Agilent Technologies,
Version 1.171.36.28 (release 01-02-2013 CrysAlis171 .NET)
(compiled Feb  1 2013,16:14:44)
;
_computing_data_collection
;
CrysAlisPro, Agilent Technologies,
Version 1.171.36.28 (release 01-02-2013 CrysAlis171 .NET)
(compiled Feb  1 2013,16:14:44)
;
_computing_data_reduction
;
CrysAlisPro, Agilent Technologies,
Version 1.171.36.28 (release 01-02-2013 CrysAlis171 .NET)
(compiled Feb  1 2013,16:14:44)
;
_computing_molecular_graphics 'Bruker SHELXTL'
_computing_publication_material 'Bruker SHELXTL'
_computing_structure_refinement 'SHELXL-97 (Sheldrick, 1997)'
_computing_structure_solution 'SHELXS-97 (Sheldrick, 1990)'
_diffrn_ambient_temperature 295(2)
_diffrn_measured_fraction_theta_full 0.999
_diffrn_measured_fraction_theta_max 0.886
_diffrn_measurement_device_type 'Xcalibur 3'
_diffrn_measurement_method 'omega scans'
_diffrn_radiation_monochromator graphite
_diffrn_radiation_source 'fine-focus sealed tube'
_diffrn_radiation_type MoK\a
_diffrn_radiation_wavelength 0.71073
_diffrn_reflns_av_R_equivalents 0.0295
_diffrn_reflns_av_sigmaI/netI 0.0438
_diffrn_reflns_limit_h_max 17
_diffrn_reflns_limit_h_min -14
_diffrn_reflns_limit_k_max 17
_diffrn_reflns_limit_k_min -15
_diffrn_reflns_limit_l_max 22
_diffrn_reflns_limit_l_min -14
_diffrn_reflns_number 13147
_diffrn_reflns_theta_full 26.00
_diffrn_reflns_theta_max 30.68
_diffrn_reflns_theta_min 2.11
_exptl_absorpt_coefficient_mu 1.617
_exptl_absorpt_correction_T_max 1.00000
_exptl_absorpt_correction_T_min 0.71267
_exptl_absorpt_correction_type multi-scan
_exptl_absorpt_process_details
;
CrysAlisPro, Agilent Technologies,
Version 1.171.36.28 (release 01-02-2013 CrysAlis171 .NET)
(compiled Feb  1 2013,16:14:44)
Empirical absorption correction using spherical harmonics,
 implemented in SCALE3 ABSPACK scaling algorithm.
;
_exptl_crystal_colour colorless
_exptl_crystal_density_diffrn 1.566
_exptl_crystal_density_method 'not measured'
_exptl_crystal_description prism
_exptl_crystal_F_000 1108
_exptl_crystal_preparation Luminescent,Tribolumenescent
_exptl_crystal_recrystallization_method 'Re-crystallisation from solvent: methanol'
_exptl_crystal_size_max 0.25
_exptl_crystal_size_mid 0.20
_exptl_crystal_size_min 0.15
_refine_diff_density_max 1.090
_refine_diff_density_min -0.693
_refine_diff_density_rms 0.114
_refine_ls_abs_structure_details 'Flack H D (1983), Acta Cryst. A39, 876-881'
_refine_ls_abs_structure_Flack -0.001(10)
_refine_ls_extinction_method none
_refine_ls_goodness_of_fit_ref 1.002
_refine_ls_hydrogen_treatment constr
_refine_ls_matrix_type full
_refine_ls_number_parameters 707
_refine_ls_number_reflns 7815
_refine_ls_number_restraints 134
_refine_ls_restrained_S_all 1.013
_refine_ls_R_factor_all 0.0453
_refine_ls_R_factor_gt 0.0344
_refine_ls_shift/su_max 0.001
_refine_ls_shift/su_mean 0.000
_refine_ls_structure_factor_coef Fsqd
_refine_ls_weighting_details 'calc w=1/[\s^2^(Fo^2^)+(0.0465P)^2^+0.0000P] where P=(Fo^2^+2Fc^2^)/3'
_refine_ls_weighting_scheme calc
_refine_ls_wR_factor_gt 0.0792
_refine_ls_wR_factor_ref 0.0871
_reflns_number_gt 6641
_reflns_number_total 7815
_reflns_threshold_expression >2sigma(I)
_cod_data_source_file c8qi00772a5.cif
_cod_data_source_block exp_904
_cod_depositor_comments
;
The following automatic conversions were performed:

data item '_symmetry_cell_setting' value 'Monoclinic' was changed to
'monoclinic' in accordance with the
/home/saulius/struct/COD-crude-data/automatic-downloads/DataCite-retrospective/RSC/depositions/lib/dictionaries/cif_core.dic
dictionary named 'cif_core.dic' version 2.4.2 last updated on
2011-04-26.

Automatic conversion script
Id: cif_fix_values 6909 2019-04-08 15:41:33Z antanas 
;
_cod_original_sg_symbol_H-M Pn
_cod_database_code 4349902

loop_
_symmetry_equiv_pos_as_xyz
'x, y, z'
'x+1/2, -y, z+1/2'

loop_
_atom_site_label
_atom_site_type_symbol
_atom_site_fract_x
_atom_site_fract_y
_atom_site_fract_z
_atom_site_U_iso_or_equiv
_atom_site_adp_type
_atom_site_occupancy
_atom_site_symmetry_multiplicity
_atom_site_calc_flag
_atom_site_refinement_flags
_atom_site_disorder_assembly
_atom_site_disorder_group
F11 F -0.0406(17) 0.7133(12) -0.4779(13) 0.136(6) Uani 0.50 1 d PU A 1
F8 F 0.028(2) 0.5955(17) -0.6174(11) 0.150(7) Uani 0.50 1 d PU A 2
Tb1 Tb -0.02340(2) 0.321132(14) -0.37967(2) 0.04249(7) Uani 1 1 d . A .
O1 O 0.0299(4) 0.2339(3) -0.5135(2) 0.0551(10) Uani 1 1 d . . .
F1 F -0.436(2) 0.221(3) -0.5622(19) 0.123(10) Uani 0.50 1 d PU A 1
F4 F -0.453(2) 0.2516(19) -0.5428(15) 0.085(5) Uani 0.50 1 d PU A 2
F10 F 0.110(2) 0.6962(18) -0.5595(14) 0.120(8) Uani 0.50 1 d PU A 1
F7 F -0.0700(16) 0.6653(17) -0.5320(18) 0.138(6) Uani 0.50 1 d PU A 2
C1 C 0.3967(7) 0.3687(8) -0.3926(7) 0.099(3) Uani 1 1 d . . .
H1A H 0.3613 0.3005 -0.3812 0.149 Uiso 1 1 calc R . .
H1B H 0.4717 0.3669 -0.3688 0.149 Uiso 1 1 calc R . .
H1C H 0.3954 0.3795 -0.4526 0.149 Uiso 1 1 calc R . .
Li1 Li 0.1392(12) 0.1549(9) -0.2430(7) 0.066(3) Uani 1 1 d . A .
O2 O 0.0820(4) 0.1597(3) -0.3675(3) 0.0525(10) Uani 1 1 d . . .
F2 F -0.3126(17) 0.3154(15) -0.6152(12) 0.102(5) Uani 0.50 1 d PU A 1
C2 C 0.3340(6) 0.4653(6) -0.3520(5) 0.0699(19) Uani 1 1 d . . .
F14 F -0.2619(14) 0.5778(16) -0.2455(12) 0.107(5) Uani 0.50 1 d PU B 1
F17 F -0.2929(18) 0.516(2) -0.205(2) 0.198(10) Uani 0.50 1 d PU B 2
C3 C 0.2134(5) 0.4631(4) -0.3860(4) 0.0485(13) Uani 1 1 d . A .
F6 F -0.3690(17) 0.3945(17) -0.5564(14) 0.103(6) Uani 0.50 1 d PU A 2
F3 F -0.400(2) 0.393(2) -0.5253(15) 0.119(8) Uani 0.50 1 d PU A 1
O3 O 0.1806(5) 0.0006(3) -0.2591(3) 0.0740(15) Uani 1 1 d . . .
O4 O -0.1004(5) 0.4486(4) -0.2946(3) 0.0731(15) Uani 1 1 d . . .
C4 C 0.1718(6) 0.5456(5) -0.4400(4) 0.0614(17) Uani 1 1 d . . .
H4 H 0.2177 0.6031 -0.4531 0.074 Uiso 1 1 calc R . .
O5 O 0.0365(3) 0.2817(3) -0.2348(2) 0.0498(9) Uani 1 1 d . . .
F16 F -0.1572(15) 0.5991(13) -0.1227(12) 0.120(6) Uani 0.50 1 d PU B 2
C5 C 0.0641(6) 0.5444(5) -0.4748(4) 0.0567(16) Uani 1 1 d . A .
C6 C 0.0224(12) 0.6465(11) -0.5275(10) 0.108(5) Uani 1 1 d . . .
O6 O 0.0983(5) 0.1462(4) -0.1218(3) 0.0767(15) Uani 1 1 d . . .
F21 F 0.3137(7) -0.1677(4) -0.2573(5) 0.136(3) Uani 1 1 d . . .
O7 O 0.2833(6) 0.2219(5) -0.2332(5) 0.095(2) Uani 1 1 d . . .
H7D H 0.2848 0.2978 -0.2384 0.114 Uiso 1 1 calc R B .
C7 C 0.2905(8) 0.5153(6) -0.2199(6) 0.088(3) Uani 1 1 d . . .
H7A H 0.3097 0.5880 -0.2368 0.132 Uiso 1 1 calc R . .
H7B H 0.3121 0.5056 -0.1608 0.132 Uiso 1 1 calc R . .
H7C H 0.2122 0.5053 -0.2296 0.132 Uiso 1 1 calc R . .
C8 C 0.4892(8) 0.5854(9) -0.3401(8) 0.119(4) Uani 1 1 d . . .
H8A H 0.5371 0.5480 -0.3758 0.179 Uiso 1 1 calc R . .
H8B H 0.5016 0.5585 -0.2832 0.179 Uiso 1 1 calc R . .
H8C H 0.5042 0.6626 -0.3409 0.179 Uiso 1 1 calc R . .
F19 F 0.2852(7) -0.1914(4) -0.3889(4) 0.130(3) Uani 1 1 d . . .
O8 O -0.0094(4) 0.4762(3) -0.4643(3) 0.0591(12) Uani 1 1 d . . .
O9 O 0.1589(3) 0.3836(3) -0.3630(3) 0.0538(10) Uani 1 1 d . . .
C9 C -0.1788(12) 0.5597(12) -0.1950(8) 0.127(5) Uani 1 1 d . . .
O10 O 0.3784(4) 0.5664(4) -0.3698(4) 0.0825(17) Uani 1 1 d . . .
C10 C -0.1102(6) 0.4584(6) -0.2170(5) 0.0703(19) Uani 1 1 d . B .
F20 F 0.1672(7) -0.2316(4) -0.3059(5) 0.143(3) Uani 1 1 d . . .
O11 O 0.3462(5) 0.4365(5) -0.2682(4) 0.0783(17) Uani 1 1 d . . .
C11 C -0.0687(8) 0.3929(7) -0.1525(5) 0.083(2) Uani 1 1 d . . .
H11 H -0.0878 0.4069 -0.0979 0.099 Uiso 1 1 calc R B .
C12 C 0.0012(7) 0.3061(6) -0.1658(5) 0.0540(18) Uani 1 1 d . B .
O12 O 0.1363(6) 0.0976(5) -0.5719(3) 0.098(2) Uani 1 1 d . . .
O13 O -0.1876(4) 0.3189(3) -0.4667(3) 0.0530(10) Uani 1 1 d . . .
C13 C 0.0619(16) 0.2469(15) -0.0851(12) 0.063(4) Uani 0.50 1 d PU B 1
O14 O -0.1414(5) 0.1854(4) -0.3294(3) 0.0705(14) Uani 1 1 d . . .
C14 C 0.1386(12) 0.0630(9) -0.0646(6) 0.137(5) Uani 1 1 d . B .
H14A H 0.2117 0.0816 -0.0419 0.206 Uiso 1 1 calc R . .
H14B H 0.1401 -0.0057 -0.0939 0.206 Uiso 1 1 calc R . .
H14C H 0.0910 0.0572 -0.0193 0.206 Uiso 1 1 calc R . .
O15 O -0.3398(7) -0.0159(5) -0.3453(4) 0.117(3) Uani 1 1 d . . .
C15 C 0.1616(10) 0.3237(8) -0.0354(7) 0.104(3) Uani 1 1 d . B 2
H15A H 0.2100 0.2694 -0.0560 0.157 Uiso 1 1 calc R B 2
H15B H 0.1960 0.3566 0.0150 0.157 Uiso 1 1 calc R B 2
H15C H 0.1467 0.3790 -0.0778 0.157 Uiso 1 1 calc R B 2
F5 F -0.3128(19) 0.2560(13) -0.6171(13) 0.099(5) Uani 0.50 1 d PU A 2
C16 C 0.2436(9) -0.1579(6) -0.3213(6) 0.082(3) Uani 1 1 d . . .
O16 O -0.229(2) 0.0269(19) -0.2314(13) 0.113(9) Uani 0.50 1 d P A 2
O17 O -0.1842(17) -0.0035(18) -0.2488(16) 0.089(6) Uani 0.50 1 d P A 1
C17 C 0.1906(6) -0.0432(5) -0.3274(4) 0.0605(16) Uani 1 1 d . . .
O18 O 0.0707(9) 0.2780(9) -0.0185(5) 0.060(2) Uani 0.50 1 d P B 2
C18 C 0.1603(7) -0.0049(5) -0.4078(4) 0.0628(18) Uani 1 1 d . . .
H18 H 0.1780 -0.0469 -0.4537 0.075 Uiso 1 1 calc R . .
C19 C 0.1054(6) 0.0920(4) -0.4230(4) 0.0532(15) Uani 1 1 d . . .
O19 O -0.0112(16) 0.2258(14) -0.0304(8) 0.105(4) Uani 0.50 1 d P B 1
C20 C 0.0661(7) 0.1211(6) -0.5153(4) 0.069(2) Uani 1 1 d . . .
F12 F -0.0414(16) 0.6215(12) -0.5892(12) 0.105(5) Uani 0.50 1 d PU A 1
F18 F -0.195(3) 0.627(2) -0.2440(15) 0.160(8) Uani 0.50 1 d PU B 2
C21 C -0.0386(8) 0.0434(7) -0.5432(5) 0.085(2) Uani 1 1 d . . .
H21A H -0.0158 -0.0320 -0.5418 0.128 Uiso 1 1 calc R . .
H21B H -0.0672 0.0622 -0.5995 0.128 Uiso 1 1 calc R . .
H21C H -0.0949 0.0539 -0.5049 0.128 Uiso 1 1 calc R . .
C22 C -0.0020(10) 0.2800(8) -0.5956(5) 0.081(3) Uani 1 1 d . . .
H22A H -0.0749 0.2554 -0.6143 0.121 Uiso 1 1 calc R . .
H22B H 0.0489 0.2566 -0.6351 0.121 Uiso 1 1 calc R . .
H22C H -0.0014 0.3585 -0.5919 0.121 Uiso 1 1 calc R . .
C23 C 0.2346(9) 0.1607(8) -0.5546(7) 0.089(3) Uani 1 1 d . . .
H23A H 0.2964 0.1212 -0.5735 0.134 Uiso 1 1 calc R . .
H23B H 0.2462 0.1737 -0.4949 0.134 Uiso 1 1 calc R . .
H23C H 0.2273 0.2295 -0.5838 0.134 Uiso 1 1 calc R . .
C24 C -0.3541(7) 0.2926(7) -0.5457(6) 0.071(2) Uani 1 1 d . . .
C25 C -0.2730(5) 0.2623(5) -0.4723(4) 0.0513(13) Uani 1 1 d . A .
C26 C -0.2999(6) 0.1756(5) -0.4232(5) 0.0616(17) Uani 1 1 d . . .
H26 H -0.3654 0.1380 -0.4368 0.074 Uiso 1 1 calc R A .
C27 C -0.2308(6) 0.1422(6) -0.3526(5) 0.0641(17) Uani 1 1 d . A .
C28 C -0.2487(17) 0.0275(17) -0.3034(15) 0.071(5) Uani 0.50 1 d PU A 2
C29 C -0.3400(11) 0.1158(11) -0.2236(9) 0.122(4) Uani 1 1 d . A 1
H29A H -0.4098 0.0805 -0.2190 0.183 Uiso 1 1 calc R A 1
H29B H -0.3517 0.1920 -0.2363 0.183 Uiso 1 1 calc R A 1
H29C H -0.2956 0.1086 -0.1711 0.183 Uiso 1 1 calc R A 1
C30 C -0.3889(13) -0.1077(10) -0.3063(8) 0.164(7) Uani 1 1 d . A .
H30A H -0.3377 -0.1677 -0.3024 0.247 Uiso 1 1 calc R . .
H30B H -0.4546 -0.1294 -0.3398 0.247 Uiso 1 1 calc R . .
H30C H -0.4074 -0.0876 -0.2507 0.247 Uiso 1 1 calc R . .
F15 F -0.1072(18) 0.6536(14) -0.2100(16) 0.127(7) Uani 0.50 1 d PU B 1
C31 C 0.3787(17) 0.1737(12) -0.2203(16) 0.180(11) Uani 1 1 d . B .
H31A H 0.3747 0.1016 -0.2447 0.270 Uiso 1 1 calc R . .
H31B H 0.3981 0.1681 -0.1606 0.270 Uiso 1 1 calc R . .
H31C H 0.4337 0.2158 -0.2461 0.270 Uiso 1 1 calc R . .
C32 C -0.2836(14) 0.0643(13) -0.2913(11) 0.054(4) Uani 0.50 1 d PU A 1
C33 C -0.1220(12) -0.0533(9) -0.2949(10) 0.146(6) Uani 1 1 d . A 1
H33A H -0.1449 -0.0392 -0.3532 0.219 Uiso 1 1 calc R A 1
H33B H -0.1259 -0.1306 -0.2841 0.219 Uiso 1 1 calc R A 1
H33C H -0.0476 -0.0284 -0.2827 0.219 Uiso 1 1 calc R A 1
C34 C 0.0181(14) 0.2188(13) -0.0918(10) 0.053(4) Uani 0.50 1 d PU B 2
C35 C -0.0918(12) 0.1644(10) -0.0649(8) 0.127(5) Uani 1 1 d . B 1
H35A H -0.0842 0.1574 -0.1244 0.191 Uiso 1 1 calc R B 1
H35B H -0.1614 0.1980 -0.0562 0.191 Uiso 1 1 calc R B 1
H35C H -0.0885 0.0931 -0.0392 0.191 Uiso 1 1 calc R B 1
F13 F -0.2203(16) 0.5519(14) -0.1187(11) 0.120(5) Uani 0.50 1 d PU B 1
F9 F 0.0846(16) 0.7288(11) -0.5247(12) 0.098(6) Uani 0.50 1 d PU A 2

loop_
_atom_site_aniso_label
_atom_site_aniso_U_11
_atom_site_aniso_U_22
_atom_site_aniso_U_33
_atom_site_aniso_U_23
_atom_site_aniso_U_13
_atom_site_aniso_U_12
F11 0.161(13) 0.083(7) 0.158(13) 0.013(8) -0.024(11) 0.054(8)
F8 0.190(15) 0.183(14) 0.073(9) 0.061(9) -0.024(10) 0.009(12)
Tb1 0.05727(13) 0.03643(10) 0.03334(10) 0.00200(17) 0.00080(8) -0.00255(18)
O1 0.084(3) 0.052(2) 0.0283(19) 0.0027(17) -0.0007(19) 0.011(2)
F1 0.110(16) 0.117(14) 0.131(16) 0.009(11) -0.057(12) -0.047(12)
F4 0.072(7) 0.102(12) 0.078(9) 0.013(8) -0.003(6) -0.011(7)
F10 0.121(12) 0.126(15) 0.112(13) 0.077(10) 0.002(10) -0.016(10)
F7 0.117(11) 0.126(12) 0.169(16) 0.062(11) 0.000(12) 0.042(9)
C1 0.077(5) 0.108(6) 0.111(8) 0.000(6) -0.003(5) -0.002(5)
Li1 0.102(9) 0.054(5) 0.042(6) 0.003(5) -0.003(6) 0.027(6)
O2 0.089(3) 0.0394(18) 0.030(2) -0.0036(15) 0.005(2) 0.0111(18)
F2 0.099(8) 0.153(13) 0.053(7) 0.030(11) -0.003(6) -0.010(11)
C2 0.070(4) 0.070(4) 0.068(5) 0.025(4) -0.011(4) -0.012(3)
F14 0.085(8) 0.108(10) 0.126(11) -0.025(8) -0.010(8) 0.037(7)
F17 0.130(13) 0.225(17) 0.24(2) -0.014(15) 0.024(14) 0.063(13)
C3 0.063(3) 0.042(3) 0.039(3) -0.001(2) -0.006(3) -0.002(3)
F6 0.103(11) 0.075(7) 0.125(14) 0.033(9) -0.033(10) 0.003(8)
F3 0.114(13) 0.127(13) 0.117(14) 0.026(11) 0.008(9) 0.038(10)
O3 0.133(4) 0.047(2) 0.042(2) 0.0019(19) 0.008(3) 0.028(2)
O4 0.102(4) 0.065(3) 0.051(3) -0.008(2) -0.002(3) 0.029(3)
C4 0.076(4) 0.049(3) 0.057(4) 0.019(3) -0.014(3) -0.011(3)
O5 0.067(2) 0.0511(19) 0.0310(19) -0.0004(17) 0.0019(18) 0.0134(18)
F16 0.129(11) 0.114(10) 0.113(11) -0.064(9) -0.010(9) 0.063(8)
C5 0.070(4) 0.044(3) 0.052(4) 0.014(3) -0.016(3) -0.007(3)
C6 0.098(9) 0.099(7) 0.118(10) 0.057(8) -0.046(8) -0.023(7)
O6 0.126(4) 0.068(2) 0.038(2) 0.008(2) 0.014(3) 0.031(3)
F21 0.176(7) 0.112(4) 0.110(5) -0.015(3) -0.050(5) 0.067(4)
O7 0.104(5) 0.063(3) 0.119(6) 0.019(4) 0.008(4) 0.017(3)
C7 0.111(7) 0.071(5) 0.078(6) -0.025(4) -0.019(5) 0.022(4)
C8 0.086(6) 0.137(8) 0.130(10) 0.044(7) -0.021(7) -0.050(6)
F19 0.217(8) 0.088(3) 0.092(4) 0.010(3) 0.055(5) 0.079(4)
O8 0.069(3) 0.049(2) 0.056(3) 0.014(2) -0.011(2) -0.009(2)
O9 0.059(2) 0.049(2) 0.052(2) 0.0167(19) -0.003(2) -0.0041(18)
C9 0.145(12) 0.146(11) 0.085(8) -0.024(8) -0.027(8) 0.091(10)
O10 0.073(3) 0.080(3) 0.091(4) 0.026(3) -0.017(3) -0.031(3)
C10 0.081(5) 0.071(4) 0.058(4) -0.018(4) -0.005(4) 0.027(4)
F20 0.206(7) 0.058(3) 0.170(7) 0.022(3) 0.040(6) 0.001(4)
O11 0.082(4) 0.080(3) 0.070(4) 0.014(3) -0.014(3) -0.009(3)
C11 0.115(6) 0.092(5) 0.042(4) -0.012(4) 0.010(4) 0.041(5)
C12 0.070(5) 0.061(4) 0.031(3) -0.005(3) 0.003(3) 0.014(3)
O12 0.156(6) 0.095(4) 0.044(3) -0.004(3) 0.028(3) 0.036(4)
O13 0.056(2) 0.055(2) 0.048(2) 0.0104(18) -0.0008(19) -0.0101(18)
C13 0.074(8) 0.068(8) 0.047(7) 0.002(6) 0.003(7) 0.009(7)
O14 0.082(3) 0.077(3) 0.050(3) 0.019(2) -0.009(3) -0.024(2)
C14 0.241(15) 0.120(8) 0.050(5) 0.030(5) 0.012(7) 0.098(9)
O15 0.180(7) 0.108(4) 0.058(3) 0.024(3) -0.024(4) -0.093(5)
C15 0.122(9) 0.123(8) 0.067(6) -0.007(5) -0.005(6) 0.014(6)
F5 0.119(10) 0.126(10) 0.050(6) -0.003(9) -0.002(6) 0.013(10)
C16 0.133(8) 0.056(4) 0.057(5) 0.001(3) 0.005(5) 0.023(4)
O16 0.16(2) 0.114(16) 0.060(10) 0.034(10) -0.032(13) -0.076(15)
O17 0.102(11) 0.079(9) 0.091(13) 0.042(9) 0.032(9) 0.012(7)
C17 0.095(5) 0.039(3) 0.048(4) -0.003(3) 0.010(3) 0.003(3)
O18 0.070(6) 0.080(6) 0.028(4) -0.012(4) -0.002(4) 0.004(5)
C18 0.100(5) 0.042(3) 0.047(4) -0.014(3) 0.009(4) 0.009(3)
C19 0.089(5) 0.038(3) 0.034(3) 0.001(2) 0.011(3) 0.003(3)
O19 0.147(14) 0.126(11) 0.048(7) 0.004(7) 0.034(8) 0.027(11)
C20 0.115(6) 0.061(4) 0.032(3) -0.005(3) 0.008(3) 0.023(4)
F12 0.120(10) 0.095(8) 0.089(10) 0.036(7) -0.059(8) -0.015(8)
F18 0.199(17) 0.129(13) 0.158(14) 0.011(12) 0.046(14) 0.100(13)
C21 0.112(6) 0.090(5) 0.050(4) -0.004(4) -0.014(4) -0.008(5)
C22 0.125(9) 0.083(5) 0.033(4) 0.010(4) -0.002(5) 0.015(6)
C23 0.093(7) 0.108(7) 0.070(6) 0.004(5) 0.022(5) -0.024(5)
C24 0.066(5) 0.078(5) 0.067(5) 0.010(4) -0.006(4) -0.007(4)
C25 0.059(3) 0.053(3) 0.042(3) -0.003(3) 0.005(3) -0.005(3)
C26 0.068(4) 0.070(4) 0.047(4) -0.002(3) 0.004(3) -0.027(3)
C27 0.080(5) 0.062(3) 0.050(4) 0.006(3) 0.000(3) -0.025(4)
C28 0.073(9) 0.070(9) 0.070(9) 0.016(7) 0.002(7) -0.016(7)
C29 0.121(10) 0.135(10) 0.116(11) 0.025(8) 0.046(8) 0.005(8)
C30 0.242(15) 0.154(10) 0.092(8) 0.038(8) -0.021(9) -0.141(11)
F15 0.144(14) 0.076(7) 0.160(16) -0.022(9) -0.001(12) 0.000(9)
C31 0.141(15) 0.141(15) 0.25(3) 0.023(12) -0.051(17) 0.002(9)
C32 0.064(7) 0.051(6) 0.048(7) 0.003(5) 0.012(6) -0.016(6)
C33 0.173(12) 0.088(7) 0.189(15) 0.043(8) 0.091(12) 0.006(8)
C34 0.067(7) 0.060(7) 0.030(6) -0.012(5) 0.006(6) -0.008(6)
C35 0.157(12) 0.157(11) 0.073(7) 0.021(7) 0.039(8) -0.036(9)
F13 0.140(12) 0.127(11) 0.100(10) -0.006(9) 0.044(10) 0.065(8)
F9 0.117(11) 0.048(5) 0.121(12) 0.038(6) -0.034(9) -0.013(6)

loop_
_atom_type_symbol
_atom_type_description
_atom_type_scat_dispersion_real
_atom_type_scat_dispersion_imag
_atom_type_scat_source
C C 0.0033 0.0016 'International Tables Vol C Tables 4.2.6.8 and 6.1.1.4'
H H 0.0000 0.0000 'International Tables Vol C Tables 4.2.6.8 and 6.1.1.4'
F F 0.0171 0.0103 'International Tables Vol C Tables 4.2.6.8 and 6.1.1.4'
Li Li -0.0003 0.0001 'International Tables Vol C Tables 4.2.6.8 and 6.1.1.4'
O O 0.0106 0.0060 'International Tables Vol C Tables 4.2.6.8 and 6.1.1.4'
Tb Tb -0.1723 4.1537 'International Tables Vol C Tables 4.2.6.8 and 6.1.1.4'

loop_
_geom_angle_atom_site_label_1
_geom_angle_atom_site_label_2
_geom_angle_atom_site_label_3
_geom_angle
O4 Tb1 O8 80.9(2)
O4 Tb1 O13 89.16(18)
O8 Tb1 O13 76.57(14)
O4 Tb1 O9 98.0(2)
O8 Tb1 O9 71.88(15)
O13 Tb1 O9 145.96(14)
O4 Tb1 O2 139.59(17)
O8 Tb1 O2 131.47(18)
O13 Tb1 O2 118.32(15)
O9 Tb1 O2 75.96(15)
O4 Tb1 O14 89.4(2)
O8 Tb1 O14 146.46(17)
O13 Tb1 O14 71.24(16)
O9 Tb1 O14 141.57(15)
O2 Tb1 O14 74.23(18)
O4 Tb1 O5 71.46(16)
O8 Tb1 O5 132.98(15)
O13 Tb1 O5 137.97(15)
O9 Tb1 O5 75.19(15)
O2 Tb1 O5 68.37(14)
O14 Tb1 O5 71.61(16)
O4 Tb1 O1 157.93(15)
O8 Tb1 O1 79.70(15)
O13 Tb1 O1 76.18(16)
O9 Tb1 O1 85.84(16)
O2 Tb1 O1 62.45(14)
O14 Tb1 O1 101.11(17)
O5 Tb1 O1 130.21(13)
O4 Tb1 Li1 105.4(2)
O8 Tb1 Li1 140.2(3)
O13 Tb1 Li1 141.3(2)
O9 Tb1 Li1 68.4(3)
O2 Tb1 Li1 34.8(2)
O14 Tb1 Li1 73.3(3)
O5 Tb1 Li1 34.0(2)
O1 Tb1 Li1 96.2(2)
C22 O1 C20 114.4(5)
C22 O1 Tb1 122.0(5)
C20 O1 Tb1 121.4(3)
C2 C1 H1A 109.5
C2 C1 H1B 109.5
H1A C1 H1B 109.5
C2 C1 H1C 109.5
H1A C1 H1C 109.5
H1B C1 H1C 109.5
O7 Li1 O3 100.0(6)
O7 Li1 O5 103.6(6)
O3 Li1 O5 156.3(8)
O7 Li1 O6 103.6(6)
O3 Li1 O6 99.1(5)
O5 Li1 O6 77.1(5)
O7 Li1 O2 107.7(7)
O3 Li1 O2 88.4(5)
O5 Li1 O2 82.8(4)
O6 Li1 O2 146.0(8)
O7 Li1 Tb1 105.8(5)
O3 Li1 Tb1 128.0(5)
O5 Li1 Tb1 42.3(2)
O6 Li1 Tb1 116.9(5)
O2 Li1 Tb1 41.0(2)
C19 O2 Li1 125.5(5)
C19 O2 Tb1 130.2(4)
Li1 O2 Tb1 104.2(3)
O11 C2 O10 114.3(6)
O11 C2 C3 111.5(6)
O10 C2 C3 108.9(5)
O11 C2 C1 100.8(6)
O10 C2 C1 112.0(7)
C3 C2 C1 109.1(6)
O9 C3 C4 124.5(5)
O9 C3 C2 115.5(5)
C4 C3 C2 119.9(5)
C17 O3 Li1 125.3(5)
C10 O4 Tb1 135.6(5)
C5 C4 C3 121.7(6)
C5 C4 H4 119.1
C3 C4 H4 119.1
C12 O5 Li1 120.3(5)
C12 O5 Tb1 133.9(4)
Li1 O5 Tb1 103.7(4)
O8 C5 C4 128.6(5)
O8 C5 C6 113.5(7)
C4 C5 C6 117.6(7)
F7 C6 F12 56.6(14)
F7 C6 F9 115(2)
F12 C6 F9 124.2(14)
F7 C6 F10 133.2(15)
F12 C6 F10 106.1(19)
F9 C6 F10 33.7(11)
F7 C6 F11 48.7(17)
F12 C6 F11 104.5(17)
F9 C6 F11 82.5(16)
F10 C6 F11 115.5(17)
F7 C6 C5 118.0(13)
F12 C6 C5 112.5(12)
F9 C6 C5 116.7(11)
F10 C6 C5 108.8(14)
F11 C6 C5 109.4(13)
F7 C6 F8 98.0(18)
F12 C6 F8 41.5(12)
F9 C6 F8 106.2(17)
F10 C6 F8 75.1(17)
F11 C6 F8 144.1(14)
C5 C6 F8 97.7(12)
C14 O6 C34 116.1(9)
C14 O6 C13 116.7(9)
C34 O6 C13 25.6(7)
C14 O6 Li1 123.1(6)
C34 O6 Li1 120.6(8)
C13 O6 Li1 116.4(9)
C31 O7 Li1 127.9(9)
C31 O7 H7D 116.0
Li1 O7 H7D 116.0
O11 C7 H7A 109.5
O11 C7 H7B 109.5
H7A C7 H7B 109.5
O11 C7 H7C 109.5
H7A C7 H7C 109.5
H7B C7 H7C 109.5
O10 C8 H8A 109.5
O10 C8 H8B 109.5
H8A C8 H8B 109.5
O10 C8 H8C 109.5
H8A C8 H8C 109.5
H8B C8 H8C 109.5
C5 O8 Tb1 134.9(4)
C3 O9 Tb1 138.0(4)
F18 C9 F16 111(2)
F18 C9 F14 49.7(15)
F16 C9 F14 128.0(13)
F18 C9 F13 127.2(14)
F16 C9 F13 43.3(10)
F14 C9 F13 104.1(17)
F18 C9 F15 53(2)
F16 C9 F15 76.4(16)
F14 C9 F15 102.6(18)
F13 C9 F15 117.9(16)
F18 C9 F17 95(2)
F16 C9 F17 111.1(19)
F14 C9 F17 45.6(12)
F13 C9 F17 69.8(16)
F15 C9 F17 145.7(16)
F18 C9 C10 119.5(15)
F16 C9 C10 115.8(10)
F14 C9 C10 114.6(11)
F13 C9 C10 113.1(12)
F15 C9 C10 104.5(14)
F17 C9 C10 101.8(14)
C2 O10 C8 117.1(6)
O4 C10 C11 128.6(6)
O4 C10 C9 113.2(7)
C11 C10 C9 118.2(8)
C2 O11 C7 109.1(6)
C10 C11 C12 121.9(7)
C10 C11 H11 119.0
C12 C11 H11 119.0
O5 C12 C11 125.3(7)
O5 C12 C34 117.2(8)
C11 C12 C34 116.5(9)
O5 C12 C13 115.2(9)
C11 C12 C13 118.3(9)
C34 C12 C13 23.0(7)
C20 O12 C23 109.3(7)
C25 O13 Tb1 135.9(4)
O19 C13 O6 110.2(15)
O19 C13 C12 108.8(14)
O6 C13 C12 101.5(12)
C27 O14 Tb1 137.6(5)
O6 C14 H14A 109.5
O6 C14 H14B 109.5
H14A C14 H14B 109.5
O6 C14 H14C 109.5
H14A C14 H14C 109.5
H14B C14 H14C 109.5
C28 O15 C30 116.5(11)
C28 O15 C32 27.0(9)
C30 O15 C32 118.0(9)
O18 C15 H15A 109.5
O18 C15 H15B 109.5
H15A C15 H15B 109.5
O18 C15 H15C 109.5
H15A C15 H15C 109.5
H15B C15 H15C 109.5
F21 C16 F19 110.5(9)
F21 C16 F20 102.9(8)
F19 C16 F20 105.4(7)
F21 C16 C17 112.6(7)
F19 C16 C17 115.2(7)
F20 C16 C17 109.3(8)
C33 O17 C32 119(2)
O3 C17 C18 129.2(6)
O3 C17 C16 114.3(6)
C18 C17 C16 116.4(6)
C15 O18 C34 112.0(11)
C19 C18 C17 123.1(6)
C19 C18 H18 118.5
C17 C18 H18 118.5
O2 C19 C18 125.3(6)
O2 C19 C20 116.3(5)
C18 C19 C20 118.4(5)
C13 O19 C35 110.8(15)
O12 C20 O1 115.8(6)
O12 C20 C19 115.2(7)
O1 C20 C19 105.7(5)
O12 C20 C21 103.0(6)
O1 C20 C21 109.1(6)
C19 C20 C21 107.6(6)
C20 C21 H21A 109.5
C20 C21 H21B 109.5
H21A C21 H21B 109.5
C20 C21 H21C 109.5
H21A C21 H21C 109.5
H21B C21 H21C 109.5
O1 C22 H22A 109.5
O1 C22 H22B 109.5
H22A C22 H22B 109.5
O1 C22 H22C 109.5
H22A C22 H22C 109.5
H22B C22 H22C 109.5
O12 C23 H23A 109.5
O12 C23 H23B 109.5
H23A C23 H23B 109.5
O12 C23 H23C 109.5
H23A C23 H23C 109.5
H23B C23 H23C 109.5
F6 C24 F2 74.5(13)
F6 C24 F4 105.0(15)
F2 C24 F4 122.8(15)
F6 C24 F1 121.3(17)
F2 C24 F1 108.2(17)
F4 C24 F1 23.3(18)
F6 C24 F5 105.7(14)
F2 C24 F5 31.8(9)
F4 C24 F5 107.9(15)
F1 C24 F5 86.7(17)
F6 C24 F3 27.7(14)
F2 C24 F3 101.8(13)
F4 C24 F3 86.4(16)
F1 C24 F3 108.0(19)
F5 C24 F3 132.0(13)
F6 C24 C25 114.9(11)
F2 C24 C25 116.0(11)
F4 C24 C25 115.2(12)
F1 C24 C25 115.0(15)
F5 C24 C25 107.6(11)
F3 C24 C25 106.6(13)
O13 C25 C26 128.6(6)
O13 C25 C24 114.2(6)
C26 C25 C24 117.2(6)
C25 C26 C27 121.5(6)
C25 C26 H26 119.3
C27 C26 H26 119.3
O14 C27 C26 124.7(6)
O14 C27 C32 118.4(8)
C26 C27 C32 115.5(9)
O14 C27 C28 111.8(9)
C26 C27 C28 122.5(9)
C32 C27 C28 23.8(8)
O16 C28 O15 126(2)
O16 C28 C27 117.1(19)
O15 C28 C27 103.7(13)
O15 C30 H30A 109.5
O15 C30 H30B 109.5
H30A C30 H30B 109.5
O15 C30 H30C 109.5
H30A C30 H30C 109.5
H30B C30 H30C 109.5
O7 C31 H31A 109.5
O7 C31 H31B 109.5
H31A C31 H31B 109.5
O7 C31 H31C 109.5
H31A C31 H31C 109.5
H31B C31 H31C 109.5
O15 C32 C29 120.1(13)
O15 C32 C27 104.3(11)
C29 C32 C27 116.4(12)
O15 C32 O17 102.2(14)
C29 C32 O17 107.6(14)
C27 C32 O17 104.5(13)
O6 C34 O18 107.6(12)
O6 C34 C12 102.8(10)
O18 C34 C12 106.2(11)

loop_
_geom_bond_atom_site_label_1
_geom_bond_atom_site_label_2
_geom_bond_distance
F11 C6 1.40(3)
F8 C6 1.56(3)
Tb1 O4 2.306(5)
Tb1 O8 2.334(4)
Tb1 O13 2.337(4)
Tb1 O9 2.340(4)
Tb1 O2 2.350(4)
Tb1 O14 2.371(5)
Tb1 O5 2.404(4)
Tb1 O1 2.505(4)
Tb1 Li1 3.471(10)
O1 C22 1.443(9)
O1 C20 1.446(8)
F1 C24 1.33(3)
F4 C24 1.31(3)
F10 C6 1.36(3)
F7 C6 1.14(2)
C1 C2 1.570(13)
C1 H1A 0.9600
C1 H1B 0.9600
C1 H1C 0.9600
Li1 O7 1.930(16)
Li1 O3 1.971(11)
Li1 O5 1.998(11)
Li1 O6 2.026(13)
Li1 O2 2.042(12)
O2 C19 1.257(7)
F2 C24 1.28(2)
C2 O11 1.372(9)
C2 O10 1.385(8)
C2 C3 1.523(9)
F14 C9 1.258(18)
F17 C9 1.49(3)
C3 O9 1.246(7)
C3 C4 1.391(8)
F6 C24 1.27(2)
F3 C24 1.39(3)
O3 C17 1.222(8)
O4 C10 1.251(9)
C4 C5 1.381(9)
C4 H4 0.9300
O5 C12 1.243(8)
F16 C9 1.252(18)
C5 O8 1.242(7)
C5 C6 1.562(12)
C6 F12 1.238(18)
C6 F9 1.26(2)
O6 C14 1.422(9)
O6 C34 1.427(17)
O6 C13 1.444(19)
F21 C16 1.279(11)
O7 C31 1.304(18)
O7 H7D 0.9300
C7 O11 1.433(10)
C7 H7A 0.9600
C7 H7B 0.9600
C7 H7C 0.9600
C8 O10 1.412(10)
C8 H8A 0.9600
C8 H8B 0.9600
C8 H8C 0.9600
F19 C16 1.289(11)
C9 F18 1.14(2)
C9 F13 1.35(2)
C9 F15 1.47(3)
C9 C10 1.547(12)
C10 C11 1.365(10)
F20 C16 1.330(12)
C11 C12 1.384(10)
C11 H11 0.9300
C12 C34 1.587(18)
C12 C13 1.599(19)
O12 C20 1.319(9)
O12 C23 1.430(11)
O13 C25 1.245(7)
C13 O19 1.32(2)
O14 C27 1.238(8)
C14 H14A 0.9600
C14 H14B 0.9600
C14 H14C 0.9600
O15 C28 1.35(2)
O15 C30 1.433(10)
O15 C32 1.438(16)
C15 O18 1.286(16)
C15 H15A 0.9600
C15 H15B 0.9600
C15 H15C 0.9600
F5 C24 1.35(2)
C16 C17 1.540(9)
O16 C28 1.15(3)
O17 C33 1.25(2)
O17 C32 1.57(3)
C17 C18 1.381(9)
O18 C34 1.472(17)
C18 C19 1.370(8)
C18 H18 0.9300
C19 C20 1.545(9)
O19 C35 1.32(2)
C20 C21 1.621(12)
C21 H21A 0.9600
C21 H21B 0.9600
C21 H21C 0.9600
C22 H22A 0.9600
C22 H22B 0.9600
C22 H22C 0.9600
C23 H23A 0.9600
C23 H23B 0.9600
C23 H23C 0.9600
C24 C25 1.512(10)
C25 C26 1.367(9)
C26 C27 1.407(10)
C26 H26 0.9300
C27 C32 1.536(16)
C27 C28 1.63(2)
C29 C32 1.46(2)
C29 H29A 0.9600
C29 H29B 0.9600
C29 H29C 0.9600
C30 H30A 0.9600
C30 H30B 0.9600
C30 H30C 0.9600
C31 H31A 0.9600
C31 H31B 0.9600
C31 H31C 0.9600
C33 H33A 0.9600
C33 H33B 0.9600
C33 H33C 0.9600
C35 H35A 0.9600
C35 H35B 0.9600
C35 H35C 0.9600

loop_
_geom_torsion_atom_site_label_1
_geom_torsion_atom_site_label_2
_geom_torsion_atom_site_label_3
_geom_torsion_atom_site_label_4
_geom_torsion
O4 Tb1 O1 C22 -2.4(9)
O8 Tb1 O1 C22 -31.2(6)
O13 Tb1 O1 C22 47.3(6)
O9 Tb1 O1 C22 -103.6(6)
O2 Tb1 O1 C22 -179.9(7)
O14 Tb1 O1 C22 114.6(6)
O5 Tb1 O1 C22 -170.2(6)
Li1 Tb1 O1 C22 -171.3(7)
O4 Tb1 O1 C20 -164.6(6)
O8 Tb1 O1 C20 166.5(5)
O13 Tb1 O1 C20 -114.9(5)
O9 Tb1 O1 C20 94.2(5)
O2 Tb1 O1 C20 17.9(5)
O14 Tb1 O1 C20 -47.6(5)
O5 Tb1 O1 C20 27.6(6)
Li1 Tb1 O1 C20 26.5(5)
O4 Tb1 Li1 O7 -90.3(5)
O8 Tb1 Li1 O7 4.1(7)
O13 Tb1 Li1 O7 161.1(4)
O9 Tb1 Li1 O7 2.4(4)
O2 Tb1 Li1 O7 98.9(7)
O14 Tb1 Li1 O7 -174.8(5)
O5 Tb1 Li1 O7 -93.1(6)
O1 Tb1 Li1 O7 85.4(5)
O4 Tb1 Li1 O3 152.9(7)
O8 Tb1 Li1 O3 -112.7(7)
O13 Tb1 Li1 O3 44.2(10)
O9 Tb1 Li1 O3 -114.4(8)
O2 Tb1 Li1 O3 -17.9(5)
O14 Tb1 Li1 O3 68.4(8)
O5 Tb1 Li1 O3 150.1(11)
O1 Tb1 Li1 O3 -31.4(8)
O4 Tb1 Li1 O5 2.8(5)
O8 Tb1 Li1 O5 97.1(5)
O13 Tb1 Li1 O5 -105.9(4)
O9 Tb1 Li1 O5 95.5(4)
O2 Tb1 Li1 O5 -168.0(7)
O14 Tb1 Li1 O5 -81.7(4)
O1 Tb1 Li1 O5 178.5(4)
O4 Tb1 Li1 O6 24.5(6)
O8 Tb1 Li1 O6 118.8(6)
O13 Tb1 Li1 O6 -84.2(6)
O9 Tb1 Li1 O6 117.2(6)
O2 Tb1 Li1 O6 -146.3(9)
O14 Tb1 Li1 O6 -60.0(6)
O5 Tb1 Li1 O6 21.7(4)
O1 Tb1 Li1 O6 -159.8(6)
O4 Tb1 Li1 O2 170.8(4)
O8 Tb1 Li1 O2 -94.8(5)
O13 Tb1 Li1 O2 62.1(6)
O9 Tb1 Li1 O2 -96.5(4)
O14 Tb1 Li1 O2 86.3(4)
O5 Tb1 Li1 O2 168.0(7)
O1 Tb1 Li1 O2 -13.5(4)
O7 Li1 O2 C19 82.9(7)
O3 Li1 O2 C19 -17.2(9)
O5 Li1 O2 C19 -175.1(6)
O6 Li1 O2 C19 -121.1(10)
Tb1 Li1 O2 C19 176.8(7)
O7 Li1 O2 Tb1 -94.0(5)
O3 Li1 O2 Tb1 166.0(4)
O5 Li1 O2 Tb1 8.1(5)
O6 Li1 O2 Tb1 62.0(11)
O4 Tb1 O2 C19 169.7(5)
O8 Tb1 O2 C19 -54.9(6)
O13 Tb1 O2 C19 42.3(6)
O9 Tb1 O2 C19 -104.4(6)
O14 Tb1 O2 C19 100.1(6)
O5 Tb1 O2 C19 176.2(6)
O1 Tb1 O2 C19 -11.8(5)
Li1 Tb1 O2 C19 -176.6(8)
O4 Tb1 O2 Li1 -13.7(6)
O8 Tb1 O2 Li1 121.7(5)
O13 Tb1 O2 Li1 -141.1(5)
O9 Tb1 O2 Li1 72.2(5)
O14 Tb1 O2 Li1 -83.2(5)
O5 Tb1 O2 Li1 -7.2(5)
O1 Tb1 O2 Li1 164.8(5)
O11 C2 C3 O9 -42.3(9)
O10 C2 C3 O9 -169.4(6)
C1 C2 C3 O9 68.1(8)
O11 C2 C3 C4 138.7(7)
O10 C2 C3 C4 11.7(10)
C1 C2 C3 C4 -110.9(7)
O7 Li1 O3 C17 -90.2(8)
O5 Li1 O3 C17 85.5(19)
O6 Li1 O3 C17 164.1(7)
O2 Li1 O3 C17 17.5(10)
Tb1 Li1 O3 C17 29.1(12)
O8 Tb1 O4 C10 -153.5(9)
O13 Tb1 O4 C10 129.9(8)
O9 Tb1 O4 C10 -83.4(8)
O2 Tb1 O4 C10 -5.7(10)
O14 Tb1 O4 C10 58.7(8)
O5 Tb1 O4 C10 -12.1(8)
O1 Tb1 O4 C10 177.7(6)
Li1 Tb1 O4 C10 -13.7(9)
O9 C3 C4 C5 -1.4(11)
C2 C3 C4 C5 177.5(7)
O7 Li1 O5 C12 -95.8(8)
O3 Li1 O5 C12 88.6(17)
O6 Li1 O5 C12 5.4(8)
O2 Li1 O5 C12 157.7(6)
Tb1 Li1 O5 C12 165.6(7)
O7 Li1 O5 Tb1 98.6(5)
O3 Li1 O5 Tb1 -77.0(17)
O6 Li1 O5 Tb1 -160.2(3)
O2 Li1 O5 Tb1 -7.9(5)
O4 Tb1 O5 C12 20.2(6)
O8 Tb1 O5 C12 77.5(7)
O13 Tb1 O5 C12 -46.6(7)
O9 Tb1 O5 C12 124.1(6)
O2 Tb1 O5 C12 -155.4(7)
O14 Tb1 O5 C12 -75.5(6)
O1 Tb1 O5 C12 -164.6(6)
Li1 Tb1 O5 C12 -162.7(8)
O4 Tb1 O5 Li1 -177.2(5)
O8 Tb1 O5 Li1 -119.9(5)
O13 Tb1 O5 Li1 116.1(5)
O9 Tb1 O5 Li1 -73.2(5)
O2 Tb1 O5 Li1 7.3(5)
O14 Tb1 O5 Li1 87.2(5)
O1 Tb1 O5 Li1 -2.0(5)
C3 C4 C5 O8 1.0(13)
C3 C4 C5 C6 174.2(10)
O8 C5 C6 F7 20(3)
C4 C5 C6 F7 -154(2)
O8 C5 C6 F12 -42(2)
C4 C5 C6 F12 143.3(18)
O8 C5 C6 F9 164.6(16)
C4 C5 C6 F9 -10(2)
O8 C5 C6 F10 -159.7(15)
C4 C5 C6 F10 26(2)
O8 C5 C6 F11 73.2(14)
C4 C5 C6 F11 -101.0(14)
O8 C5 C6 F8 -82.9(14)
C4 C5 C6 F8 102.9(12)
O7 Li1 O6 C14 -79.9(10)
O3 Li1 O6 C14 22.8(12)
O5 Li1 O6 C14 178.9(9)
O2 Li1 O6 C14 123.6(12)
Tb1 Li1 O6 C14 164.2(9)
O7 Li1 O6 C34 106.1(10)
O3 Li1 O6 C34 -151.2(9)
O5 Li1 O6 C34 4.9(10)
O2 Li1 O6 C34 -50.5(15)
Tb1 Li1 O6 C34 -9.9(11)
O7 Li1 O6 C13 77.3(11)
O3 Li1 O6 C13 -180.0(10)
O5 Li1 O6 C13 -23.8(11)
O2 Li1 O6 C13 -79.2(15)
Tb1 Li1 O6 C13 -38.6(12)
O3 Li1 O7 C31 -14.6(18)
O5 Li1 O7 C31 167.2(16)
O6 Li1 O7 C31 87.3(17)
O2 Li1 O7 C31 -106.2(16)
Tb1 Li1 O7 C31 -149.1(16)
C4 C5 O8 Tb1 4.6(13)
C6 C5 O8 Tb1 -168.8(8)
O4 Tb1 O8 C5 95.6(7)
O13 Tb1 O8 C5 -173.0(7)
O9 Tb1 O8 C5 -6.0(7)
O2 Tb1 O8 C5 -56.9(7)
O14 Tb1 O8 C5 170.5(6)
O5 Tb1 O8 C5 41.7(8)
O1 Tb1 O8 C5 -94.9(7)
Li1 Tb1 O8 C5 -7.6(9)
C4 C3 O9 Tb1 -3.9(10)
C2 C3 O9 Tb1 177.2(5)
O4 Tb1 O9 C3 -71.8(6)
O8 Tb1 O9 C3 5.8(6)
O13 Tb1 O9 C3 28.7(7)
O2 Tb1 O9 C3 149.0(6)
O14 Tb1 O9 C3 -171.0(6)
O5 Tb1 O9 C3 -140.1(6)
O1 Tb1 O9 C3 86.4(6)
Li1 Tb1 O9 C3 -175.3(7)
O11 C2 O10 C8 52.2(12)
C3 C2 O10 C8 177.6(9)
C1 C2 O10 C8 -61.6(11)
Tb1 O4 C10 C11 4.4(15)
Tb1 O4 C10 C9 -175.9(9)
F18 C9 C10 O4 -16(3)
F16 C9 C10 O4 -153.0(18)
F14 C9 C10 O4 40(2)
F13 C9 C10 O4 159.3(14)
F15 C9 C10 O4 -71.3(14)
F17 C9 C10 O4 86.5(18)
F18 C9 C10 C11 164(3)
F16 C9 C10 C11 27(2)
F14 C9 C10 C11 -140.1(19)
F13 C9 C10 C11 -21(2)
F15 C9 C10 C11 108.5(15)
F17 C9 C10 C11 -93.8(17)
O10 C2 O11 C7 61.2(9)
C3 C2 O11 C7 -62.8(8)
C1 C2 O11 C7 -178.5(6)
O4 C10 C11 C12 5.3(17)
C9 C10 C11 C12 -174.4(11)
Li1 O5 C12 C11 179.0(9)
Tb1 O5 C12 C11 -20.6(13)
Li1 O5 C12 C34 -13.5(12)
Tb1 O5 C12 C34 146.9(8)
Li1 O5 C12 C13 12.1(12)
Tb1 O5 C12 C13 172.5(9)
C10 C11 C12 O5 3.2(15)
C10 C11 C12 C34 -164.4(10)
C10 C11 C12 C13 169.7(11)
O4 Tb1 O13 C25 -94.2(6)
O8 Tb1 O13 C25 -175.0(6)
O9 Tb1 O13 C25 162.6(5)
O2 Tb1 O13 C25 54.8(6)
O14 Tb1 O13 C25 -4.6(6)
O5 Tb1 O13 C25 -33.6(7)
O1 Tb1 O13 C25 102.5(6)
Li1 Tb1 O13 C25 19.9(8)
C14 O6 C13 O19 -53.5(19)
C34 O6 C13 O19 42(2)
Li1 O6 C13 O19 147.9(13)
C14 O6 C13 C12 -168.6(10)
C34 O6 C13 C12 -74(3)
Li1 O6 C13 C12 32.7(14)
O5 C12 C13 O19 -144.3(14)
C11 C12 C13 O19 47.8(19)
C34 C12 C13 O19 -44(2)
O5 C12 C13 O6 -28.1(15)
C11 C12 C13 O6 164.0(9)
C34 C12 C13 O6 72(3)
O4 Tb1 O14 C27 96.9(8)
O8 Tb1 O14 C27 24.5(10)
O13 Tb1 O14 C27 7.6(8)
O9 Tb1 O14 C27 -160.9(7)
O2 Tb1 O14 C27 -120.5(8)
O5 Tb1 O14 C27 167.5(8)
O1 Tb1 O14 C27 -63.6(8)
Li1 Tb1 O14 C27 -156.8(9)
Li1 O3 C17 C18 -11.1(14)
Li1 O3 C17 C16 169.6(8)
F21 C16 C17 O3 -31.9(12)
F19 C16 C17 O3 -159.9(9)
F20 C16 C17 O3 81.8(9)
F21 C16 C17 C18 148.7(9)
F19 C16 C17 C18 20.8(13)
F20 C16 C17 C18 -97.6(9)
O3 C17 C18 C19 -4.0(14)
C16 C17 C18 C19 175.3(8)
Li1 O2 C19 C18 9.8(11)
Tb1 O2 C19 C18 -174.2(5)
Li1 O2 C19 C20 -171.5(7)
Tb1 O2 C19 C20 4.5(9)
C17 C18 C19 O2 4.3(12)
C17 C18 C19 C20 -174.3(7)
O6 C13 O19 C35 -52.7(18)
C12 C13 O19 C35 57.8(18)
C23 O12 C20 O1 61.3(9)
C23 O12 C20 C19 -62.8(9)
C23 O12 C20 C21 -179.6(7)
C22 O1 C20 O12 46.3(10)
Tb1 O1 C20 O12 -150.2(5)
C22 O1 C20 C19 175.2(7)
Tb1 O1 C20 C19 -21.3(8)
C22 O1 C20 C21 -69.3(8)
Tb1 O1 C20 C21 94.2(5)
O2 C19 C20 O12 140.5(7)
C18 C19 C20 O12 -40.7(10)
O2 C19 C20 O1 11.3(9)
C18 C19 C20 O1 -170.0(6)
O2 C19 C20 C21 -105.3(7)
C18 C19 C20 C21 73.5(8)
Tb1 O13 C25 C26 1.0(11)
Tb1 O13 C25 C24 -176.5(5)
F6 C24 C25 O13 -43.7(15)
F2 C24 C25 O13 40.5(14)
F4 C24 C25 O13 -165.9(12)
F1 C24 C25 O13 168.3(16)
F5 C24 C25 O13 73.7(12)
F3 C24 C25 O13 -72.0(13)
F6 C24 C25 C26 138.5(14)
F2 C24 C25 C26 -137.2(12)
F4 C24 C25 C26 16.3(15)
F1 C24 C25 C26 -9.5(18)
F5 C24 C25 C26 -104.1(11)
F3 C24 C25 C26 110.2(12)
O13 C25 C26 C27 3.7(12)
C24 C25 C26 C27 -178.9(7)
Tb1 O14 C27 C26 -6.6(14)
Tb1 O14 C27 C32 -172.5(8)
Tb1 O14 C27 C28 162.2(10)
C25 C26 C27 O14 -1.0(13)
C25 C26 C27 C32 165.3(9)
C25 C26 C27 C28 -168.6(12)
C30 O15 C28 O16 -29(4)
C32 O15 C28 O16 71(4)
C30 O15 C28 C27 -168.3(12)
C32 O15 C28 C27 -68(2)
O14 C27 C28 O16 46(3)
C26 C27 C28 O16 -145(2)
C32 C27 C28 O16 -65(3)
O14 C27 C28 O15 -170.7(12)
C26 C27 C28 O15 -2(2)
C32 C27 C28 O15 78(3)
C28 O15 C32 C29 -148(4)
C30 O15 C32 C29 -53.7(19)
C28 O15 C32 C27 80(3)
C30 O15 C32 C27 173.8(11)
C28 O15 C32 O17 -29(2)
C30 O15 C32 O17 65.1(16)
O14 C27 C32 O15 -147.0(10)
C26 C27 C32 O15 45.8(14)
C28 C27 C32 O15 -67(3)
O14 C27 C32 C29 78.3(16)
C26 C27 C32 C29 -88.8(14)
C28 C27 C32 C29 158(4)
O14 C27 C32 O17 -40.1(16)
C26 C27 C32 O17 152.7(12)
C28 C27 C32 O17 39(3)
C33 O17 C32 O15 54(2)
C33 O17 C32 C29 -178.6(17)
C33 O17 C32 C27 -54(2)
C14 O6 C34 O18 62.6(15)
C13 O6 C34 O18 -35(2)
Li1 O6 C34 O18 -123.0(10)
C14 O6 C34 C12 174.4(9)
C13 O6 C34 C12 76(3)
Li1 O6 C34 C12 -11.1(13)
C15 O18 C34 O6 52.6(14)
C15 O18 C34 C12 -56.9(14)
O5 C12 C34 O6 15.2(13)
C11 C12 C34 O6 -176.2(9)
C13 C12 C34 O6 -76(3)
O5 C12 C34 O18 128.1(10)
C11 C12 C34 O18 -63.3(14)
C13 C12 C34 O18 37(2)
